data_7713239
loop_
_publ_author_name
'Gond, M. K.'
'Rai, Nilesh'
'Chandra, Brijesh'
'Gautam, Vibhav'
'Garai, Somenath'
'Butcher, R. J.'
'Bharty, Manoj K.'

_publ_section_title
;
 Isolation of potassium salt of oxadiazole-2-thione and In Vitro
 Anticancer Activities of its Cu(II) and Zn(II) complexes against
 MDA-MB-231 human breast carcinoma cells
;
_journal_name_full 'Dalton Transactions'
_journal_paper_doi 10.1039/D3DT01388J
_journal_year 2023
_chemical_formula_moiety 'Br, C18 H25 N10 O2 S2 Zn, C H4 O'
_chemical_formula_sum 'C19 H29 Br N10 O3 S2 Zn'
_chemical_formula_weight 654.939
_chemical_name_systematic Zn-Mannu
_space_group_crystal_system triclinic
_space_group_IT_number 2
_space_group_name_Hall '-P 1'
_space_group_name_H-M_alt 'P -1'
_symmetry_Int_Tables_number 2
_atom_sites_solution_primary dual
_audit_creation_date 2023-06-20
_audit_creation_method
;
Olex2 1.5-alpha
(compiled 2023.03.06 svn.rbb2c1857 for OlexSys, GUI svn.r6748)
;
_audit_update_record
;
2023-06-21 deposited with the CCDC.	2023-06-26 downloaded from the CCDC.
;
_cell_angle_alpha 97.183(2)
_cell_angle_beta 109.571(2)
_cell_angle_gamma 99.479(2)
_cell_formula_units_Z 1
_cell_length_a 8.1195(4)
_cell_length_b 8.5613(4)
_cell_length_c 9.9222(4)
_cell_measurement_reflns_used 6871
_cell_measurement_temperature 100.00
_cell_measurement_theta_max 28.28
_cell_measurement_theta_min 2.46
_cell_volume 628.84(5)
_computing_cell_refinement
;
CrysAlisPro, Agilent Technologies,
Version 1.171.34.49 (release 20-01-2011 CrysAlis171 .NET)
(compiled Jan 20 2011,15:58:25)
;
_computing_data_collection
;
CrysAlisPro, Agilent Technologies,
Version 1.171.34.49 (release 20-01-2011 CrysAlis171 .NET)
(compiled Jan 20 2011,15:58:25)
;
_computing_data_reduction
;
CrysAlisPro, Agilent Technologies,
Version 1.171.34.49 (release 20-01-2011 CrysAlis171 .NET)
(compiled Jan 20 2011,15:58:25)
;
_computing_molecular_graphics 'Olex2 1.5-alpha (Dolomanov et al., 2009)'
_computing_publication_material 'Olex2 1.5-alpha (Dolomanov et al., 2009)'
_computing_structure_refinement 'olex2.refine 1.5-alpha (Bourhis et al., 2015)'
_computing_structure_solution 'SHELXT 2018/2 (Sheldrick, 2018)'
_diffrn_ambient_temperature 100.00
_diffrn_measured_fraction_theta_full 0.9908
_diffrn_measured_fraction_theta_max 0.9918
_diffrn_measurement_device_type 'Bruker APEX-II CCD'
_diffrn_measurement_method '\f and \w scans'
_diffrn_radiation_monochromator graphite
_diffrn_radiation_type 'Mo K\a'
_diffrn_radiation_wavelength 0.71073
_diffrn_reflns_av_R_equivalents 0.0489
_diffrn_reflns_av_unetI/netI 0.0375
_diffrn_reflns_Laue_measured_fraction_full 0.9908
_diffrn_reflns_Laue_measured_fraction_max 0.9918
_diffrn_reflns_limit_h_max 10
_diffrn_reflns_limit_h_min -10
_diffrn_reflns_limit_k_max 10
_diffrn_reflns_limit_k_min -10
_diffrn_reflns_limit_l_max 12
_diffrn_reflns_limit_l_min -10
_diffrn_reflns_number 11554
_diffrn_reflns_point_group_measured_fraction_full 0.9908
_diffrn_reflns_point_group_measured_fraction_max 0.9918
_diffrn_reflns_theta_full 25.2417
_diffrn_reflns_theta_max 26.37
_diffrn_reflns_theta_min 2.22
_diffrn_source_current 1.4
_diffrn_source_power 0.07
_diffrn_source_voltage 50.0
_diffrn_standards_number 0
_exptl_absorpt_coefficient_mu 2.776
_exptl_absorpt_correction_T_max 1.0
_exptl_absorpt_correction_T_min 0.834
_exptl_absorpt_correction_type multi-scan
_exptl_crystal_colour 'clear colourless'
_exptl_crystal_colour_lustre clear
_exptl_crystal_colour_primary colourless
_exptl_crystal_density_diffrn 1.729
_exptl_crystal_description prism
_exptl_crystal_F_000 334.573
_exptl_crystal_recrystallization_method 'The material was recrystallised from methanol by slow evaporation'
_exptl_crystal_size_max 0.24
_exptl_crystal_size_mid 0.17
_exptl_crystal_size_min 0.11
_refine_diff_density_max 0.7259
_refine_diff_density_min -0.8818
_refine_diff_density_rms 0.1041
_refine_ls_d_res_high 0.8000
_refine_ls_d_res_low 9.1715
_refine_ls_goodness_of_fit_ref 1.0658
_refine_ls_hydrogen_treatment mixed
_refine_ls_matrix_type full
_refine_ls_number_constraints 6
_refine_ls_number_parameters 285
_refine_ls_number_reflns 2554
_refine_ls_number_restraints 78
_refine_ls_restrained_S_all 1.0479
_refine_ls_R_factor_all 0.0393
_refine_ls_R_factor_gt 0.0340
_refine_ls_shift/su_max -0.0005
_refine_ls_shift/su_mean 0.0000
_refine_ls_structure_factor_coef Fsqd
_refine_ls_weighting_details 'w=1/[\s^2^(Fo^2^)+(0.0331P)^2^+1.2987P] where P=(Fo^2^+2Fc^2^)/3'
_refine_ls_weighting_scheme calc
_refine_ls_wR_factor_gt 0.0843
_refine_ls_wR_factor_ref 0.0880
_reflns_Friedel_coverage 0.0
_reflns_limit_h_max 9
_reflns_limit_h_min -10
_reflns_limit_k_max 10
_reflns_limit_k_min -10
_reflns_limit_l_max 12
_reflns_limit_l_min 0
_reflns_number_gt 2290
_reflns_number_total 2554
_reflns_threshold_expression I>=2u(I)
_cod_data_source_file d3dt01388j2.cif
_cod_data_source_block MB
_cod_database_code 7713239
_olex2_refinement_description
;
1. Fixed Uiso
 At 1.5 times of:
  All C(H,H,H) groups, All O(H) groups
2. Uiso/Uaniso restraints and constraints
O2 \\sim C10: within 1.7A with sigma of 0.004 and sigma for terminal atoms of
0.008 within 1.7A
Uanis(O2) \\sim Ueq: with sigma of 0.01 and sigma for terminal atoms of 0.02
Uanis(H9A) \\sim Ueq, Uanis(H9B) \\sim Ueq, Uanis(H5B) \\sim Ueq, Uanis(H8A)
\\sim Ueq, Uanis(H4A) \\sim Ueq, Uanis(H4B) \\sim Ueq, Uanis(H5A) \\sim Ueq:
with sigma of 0.01 and sigma for terminal atoms of 0.02
Uanis(H5) \\sim Ueq, Uanis(H6) \\sim Ueq, Uanis(H7) \\sim Ueq, Uanis(H4) \\sim
Ueq: with sigma of 0.05 and sigma for terminal atoms of 0.1
3. Rigid body (RIGU) restrains
 H5A, H9B, H5B, H8B, H4A, H4B, H8A, H4, H9A, H5, H6, H7
 with sigma for 1-2 distances of 0.0004 and sigma for 1-3 distances of 0.0004
4. Others
 Fixed Sof: O2(0.5) H2(0.5) C10(0.5) H10A(0.5) H10B(0.5) H10C(0.5)
5.a Idealised Me refined as rotating group:
 C10(H10A,H10B,H10C)
5.b Idealised tetrahedral OH refined as rotating group:
 O2(H2)
;
_olex2_exptl_crystal_mounting_method 'The crystal was mounted on a glass fibre oil'
_olex2_refine_details
;
Refinement using NoSpherA2, an implementation of
NOn-SPHERical Atom-form-factors in Olex2.
Please cite:
F. Kleemiss et al. Chem. Sci. DOI 10.1039/D0SC05526C - 2021
NoSpherA2 implementation of HAR makes use of
tailor-made aspherical atomic form factors calculated
on-the-fly from a Hirshfeld-partitioned electron density (ED) - not from
spherical-atom form factors.

The ED is calculated from a gaussian basis set single determinant SCF
wavefunction - either Hartree-Fock or DFT using selected funtionals
 - for a fragment of the crystal.
This fragment can be embedded in an electrostatic crystal field by employing cluster charges
or modelled using implicit solvation models, depending on the software used.
The following options were used:
   SOFTWARE:       ORCA
   PARTITIONING:   NoSpherA2
   INT ACCURACY:   Normal
   METHOD:         PBE
   BASIS SET:      x2c-TZVP
   CHARGE:         0
   MULTIPLICITY:   1
   SOLVATION:      Methanol
   RELATIVISTIC:   DKH2
   DATE:           2023-06-19_16-14-31
;
_olex2_submission_special_instructions 'No special instructions were received'

loop_
_space_group_symop_id
_space_group_symop_operation_xyz
1 x,y,z
2 -x,-y,-z

loop_
_atom_site_label
_atom_site_type_symbol
_atom_site_fract_x
_atom_site_fract_y
_atom_site_fract_z
_atom_site_U_iso_or_equiv
_atom_site_adp_type
_atom_site_occupancy
_atom_site_site_symmetry_order
_atom_site_refinement_flags_posn
_atom_site_refinement_flags_adp
_atom_site_refinement_flags_occupancy
_atom_site_disorder_group
Br01 Br 0.5 1.0 0.0 0.02722(14) Uani 1.000000 2 S T P .
Zn1 Zn 0.5 1.0 0.5 0.01998(14) Uani 1.000000 2 S T P .
S1 S 0.74423(9) 0.66359(8) 0.55927(8) 0.01836(17) Uani 1.000000 1 . . . .
O1 O 0.5187(2) 0.5657(2) 0.2840(2) 0.0153(4) Uani 1.000000 1 . . . .
N2 N 0.4895(3) 0.7973(3) 0.3826(2) 0.0127(4) Uani 1.000000 1 . . . .
N1 N 0.3650(3) 0.7556(3) 0.2415(2) 0.0143(5) Uani 1.000000 1 . . . .
N5 N 0.4945(3) 0.8876(3) 0.6587(3) 0.0156(5) Uani 1.000000 1 . . . .
H5A H 0.573(6) 0.816(5) 0.673(4) 0.024(9) Uani 1.000000 1 . U . .
H5B H 0.523(5) 0.956(5) 0.741(5) 0.035(10) Uani 1.000000 1 . U . .
N4 N 0.2382(3) 0.9493(3) 0.4351(3) 0.0151(5) Uani 1.000000 1 . . . .
H4A H 0.195(6) 1.040(6) 0.418(5) 0.033(10) Uani 1.000000 1 . U . .
H4B H 0.184(5) 0.864(5) 0.354(5) 0.028(10) Uani 1.000000 1 . U . .
C3 C 0.2875(4) 0.5206(3) 0.0429(3) 0.0170(6) Uani 1.000000 1 . . . .
C4 C 0.3118(4) 0.3665(4) 0.0072(4) 0.0255(7) Uani 1.000000 1 . . . .
H4 H 0.409(6) 0.323(5) 0.082(5) 0.049(13) Uani 1.000000 1 . U . .
C5 C 0.2061(5) 0.2761(5) -0.1306(4) 0.0352(8) Uani 1.000000 1 . . . .
H5 H 0.209(8) 0.159(7) -0.175(7) 0.09(2) Uani 1.000000 1 . U . .
N3 N 0.0839(4) 0.3277(4) -0.2298(3) 0.0330(7) Uani 1.000000 1 . . . .
C6 C 0.0671(5) 0.4782(4) -0.1956(4) 0.0333(8) Uani 1.000000 1 . . . .
H6 H -0.023(7) 0.523(6) -0.271(6) 0.083(19) Uani 1.000000 1 . U . .
C7 C 0.1648(4) 0.5790(4) -0.0612(4) 0.0268(7) Uani 1.000000 1 . . . .
H7 H 0.154(7) 0.696(6) -0.034(5) 0.059(14) Uani 1.000000 1 . U . .
C2 C 0.3877(3) 0.6191(3) 0.1876(3) 0.0145(5) Uani 1.000000 1 . . . .
C1 C 0.5813(3) 0.6821(3) 0.4089(3) 0.0132(5) Uani 1.000000 1 . . . .
C8 C 0.1845(4) 0.8957(4) 0.5541(3) 0.0204(6) Uani 1.000000 1 . . . .
H8A H 0.198(7) 1.012(6) 0.627(5) 0.053(13) Uani 1.000000 1 . U . .
H8B H 0.054(7) 0.827(6) 0.516(5) 0.054(13) Uani 1.000000 1 . U . .
C9 C 0.3102(4) 0.7928(3) 0.6238(3) 0.0203(6) Uani 1.000000 1 . . . .
H9A H 0.292(5) 0.680(5) 0.549(4) 0.035(10) Uani 1.000000 1 . U . .
H9B H 0.288(5) 0.767(5) 0.721(5) 0.046(12) Uani 1.000000 1 . U . .
O2 O 0.0434(15) 1.0053(14) 0.0395(10) 0.092(2) Uani 0.500000 1 . U P -1
H2 H 0.132(18) 0.97(3) 0.092(4) 0.138(4) Uiso 0.500000 1 GR . P -1
C10 C -0.0472(18) 1.0641(13) 0.1248(14) 0.079(3) Uani 0.500000 1 . U P -1
H10A H -0.173(3) 1.052(11) 0.064(3) 0.119(4) Uiso 0.500000 1 GR . P -1
H10B H -0.039(11) 1.003(8) 0.203(7) 0.119(4) Uiso 0.500000 1 GR . P -1
H10C H 0.007(9) 1.178(3) 0.167(9) 0.119(4) Uiso 0.500000 1 GR . P -1

loop_
_atom_site_aniso_label
_atom_site_aniso_U_11
_atom_site_aniso_U_22
_atom_site_aniso_U_33
_atom_site_aniso_U_12
_atom_site_aniso_U_13
_atom_site_aniso_U_23
Br01 0.0447(3) 0.0233(2) 0.0173(2) 0.00697(19) 0.01695(19) 0.00178(16)
Zn1 0.0208(3) 0.0182(2) 0.0188(2) -0.00090(18) 0.00837(19) -0.00047(18)
S1 0.0174(3) 0.0172(3) 0.0163(3) 0.0025(3) 0.0019(3) 0.0019(3)
O1 0.0161(9) 0.0123(9) 0.0148(9) 0.0014(7) 0.0045(7) -0.0015(7)
N2 0.0143(10) 0.0101(10) 0.0109(10) -0.0012(8) 0.0044(9) -0.0020(8)
N1 0.0150(10) 0.0125(10) 0.0126(10) 0.0006(8) 0.0040(9) -0.0011(8)
N5 0.0216(12) 0.0123(11) 0.0120(11) -0.0003(10) 0.0080(10) -0.0011(9)
H5A 0.035(17) 0.015(15) 0.023(15) -0.003(9) 0.019(9) 0.001(8)
H5B 0.034(17) 0.026(16) 0.048(17) -0.003(9) 0.021(9) 0.014(9)
N4 0.0127(11) 0.0124(11) 0.0170(12) -0.0022(9) 0.0058(9) -0.0039(10)
H4A 0.027(17) 0.036(17) 0.035(16) -0.001(9) 0.016(9) 0.004(9)
H4B 0.025(16) 0.032(16) 0.033(16) 0.006(9) 0.015(8) 0.016(9)
C3 0.0164(13) 0.0172(13) 0.0141(13) -0.0003(10) 0.0050(11) -0.0025(11)
C4 0.0254(16) 0.0232(15) 0.0202(16) 0.0042(13) 0.0037(13) -0.0086(13)
H4 0.04(3) 0.02(2) 0.06(3) 0.005(19) -0.02(2) -0.00(2)
C5 0.0347(18) 0.0328(19) 0.0243(17) 0.0032(15) 0.0026(15) -0.0152(15)
H5 0.11(4) 0.06(3) 0.10(4) 0.02(3) 0.04(3) -0.03(3)
N3 0.0317(15) 0.0355(16) 0.0172(13) -0.0063(12) 0.0020(12) -0.0096(12)
C6 0.0295(17) 0.0359(19) 0.0184(16) -0.0036(15) -0.0058(14) 0.0033(14)
H6 0.06(4) 0.07(4) 0.07(4) 0.00(3) -0.03(2) -0.00(3)
C7 0.0256(15) 0.0217(16) 0.0214(16) -0.0001(13) -0.0025(13) 0.0002(13)
H7 0.06(3) 0.06(3) 0.05(3) 0.01(2) 0.01(2) 0.01(2)
C2 0.0150(12) 0.0126(12) 0.0133(13) -0.0011(10) 0.0051(10) -0.0012(10)
C1 0.0126(12) 0.0126(12) 0.0120(12) -0.0002(9) 0.0038(10) -0.0005(10)
C8 0.0162(14) 0.0200(14) 0.0222(15) -0.0073(11) 0.0124(12) -0.0058(12)
H8A 0.055(19) 0.06(2) 0.047(18) 0.009(9) 0.027(9) 0.012(9)
H8B 0.06(3) 0.04(3) 0.06(3) 0.03(3) 0.02(3) 0.01(3)
C9 0.0254(15) 0.0169(14) 0.0167(14) -0.0069(11) 0.0119(12) 0.0004(11)
H9A 0.029(16) 0.036(17) 0.033(16) 0.001(9) 0.006(8) 0.011(9)
H9B 0.030(17) 0.053(18) 0.049(18) 0.002(9) 0.008(9) 0.011(9)
O2 0.110(6) 0.071(4) 0.090(5) -0.004(3) 0.041(3) 0.012(3)
C10 0.093(6) 0.054(4) 0.076(5) -0.012(3) 0.028(4) 0.005(3)

loop_
_atom_type_symbol
_atom_type_scat_dispersion_real
_atom_type_scat_dispersion_imag
_atom_type_scat_source
_atom_type_scat_dispersion_source
Br -0.28346 2.55990 'NoSpherA2: Chem.Sci. 2021, DOI:10.1039/D0SC05526C' 'Henke, Gullikson and Davis, At. Data and Nucl. Data Tables, 1993, 54, 2'
C 0.00347 0.00161 'NoSpherA2: Chem.Sci. 2021, DOI:10.1039/D0SC05526C' 'Henke, Gullikson and Davis, At. Data and Nucl. Data Tables, 1993, 54, 2'
H 0.00000 0.00000 'NoSpherA2: Chem.Sci. 2021, DOI:10.1039/D0SC05526C' 'Henke, Gullikson and Davis, At. Data and Nucl. Data Tables, 1993, 54, 2'
N 0.00653 0.00323 'NoSpherA2: Chem.Sci. 2021, DOI:10.1039/D0SC05526C' 'Henke, Gullikson and Davis, At. Data and Nucl. Data Tables, 1993, 54, 2'
O 0.01158 0.00611 'NoSpherA2: Chem.Sci. 2021, DOI:10.1039/D0SC05526C' 'Henke, Gullikson and Davis, At. Data and Nucl. Data Tables, 1993, 54, 2'
S 0.12424 0.12443 'NoSpherA2: Chem.Sci. 2021, DOI:10.1039/D0SC05526C' 'Henke, Gullikson and Davis, At. Data and Nucl. Data Tables, 1993, 54, 2'
Zn 0.31207 1.46666 'NoSpherA2: Chem.Sci. 2021, DOI:10.1039/D0SC05526C' 'Henke, Gullikson and Davis, At. Data and Nucl. Data Tables, 1993, 54, 2'

loop_
_geom_angle_atom_site_label_1
_geom_angle_atom_site_label_2
_geom_angle_atom_site_label_3
_geom_angle
_geom_angle_site_symmetry_1
_geom_angle_site_symmetry_3
_geom_angle_publ_flag
N2 Zn1 N2 180.0 2_676 . ?
N5 Zn1 N2 90.65(10) 2_676 . ?
N5 Zn1 N2 89.35(10) . . ?
N5 Zn1 N2 90.65(10) . 2_676 ?
N5 Zn1 N2 89.35(10) 2_676 2_676 ?
N5 Zn1 N5 180.0 2_676 . ?
N4 Zn1 N2 89.68(10) 2_676 2_676 ?
N4 Zn1 N2 89.68(10) . . ?
N4 Zn1 N2 90.32(10) 2_676 . ?
N4 Zn1 N2 90.32(10) . 2_676 ?
N4 Zn1 N5 94.17(10) . 2_676 ?
N4 Zn1 N5 94.17(10) 2_676 . ?
N4 Zn1 N5 85.83(10) 2_676 2_676 ?
N4 Zn1 N5 85.83(10) . . ?
N4 Zn1 N4 180.0 2_676 . ?
C1 O1 C2 104.9(2) . . ?
N1 N2 Zn1 117.83(17) . . ?
C1 N2 Zn1 132.82(18) . . ?
C1 N2 N1 109.3(2) . . ?
C2 N1 N2 105.3(2) . . ?
H5A N5 Zn1 112(2) . . ?
H5B N5 Zn1 111(3) . . ?
H5B N5 H5A 109(4) . . ?
C9 N5 Zn1 109.38(18) . . ?
C9 N5 H5A 108(2) . . ?
C9 N5 H5B 107(3) . . ?
H4A N4 Zn1 110(3) . . ?
H4B N4 Zn1 112(2) . . ?
H4B N4 H4A 112(4) . . ?
C8 N4 Zn1 109.00(18) . . ?
C8 N4 H4A 106(3) . . ?
C8 N4 H4B 106(2) . . ?
C7 C3 C4 118.7(3) . . ?
C2 C3 C4 120.8(3) . . ?
C2 C3 C7 120.4(3) . . ?
H4 C4 C3 120(2) . . ?
C5 C4 C3 117.9(3) . . ?
C5 C4 H4 122(2) . . ?
H5 C5 C4 127(4) . . ?
N3 C5 C4 124.2(3) . . ?
N3 C5 H5 108(4) . . ?
C6 N3 C5 117.0(3) . . ?
H6 C6 N3 119(3) . . ?
C7 C6 N3 123.7(3) . . ?
C7 C6 H6 118(3) . . ?
C6 C7 C3 118.4(3) . . ?
H7 C7 C3 117(3) . . ?
H7 C7 C6 124(3) . . ?
N1 C2 O1 112.8(2) . . ?
C3 C2 O1 119.5(2) . . ?
C3 C2 N1 127.6(3) . . ?
O1 C1 S1 121.24(19) . . ?
N2 C1 S1 131.1(2) . . ?
N2 C1 O1 107.6(2) . . ?
H8A C8 N4 103(2) . . ?
H8B C8 N4 112(3) . . ?
H8B C8 H8A 111(3) . . ?
C9 C8 N4 107.0(2) . . ?
C9 C8 H8A 114(3) . . ?
C9 C8 H8B 108(2) . . ?
C8 C9 N5 106.5(2) . . ?
H9A C9 N5 108(2) . . ?
H9A C9 C8 112(2) . . ?
H9B C9 N5 111(2) . . ?
H9B C9 C8 109(2) . . ?
H9B C9 H9A 110(3) . . ?
C10 O2 H2 109.5 . . ?
H10A C10 O2 109.5 . . ?
H10B C10 O2 109.5 . . ?
H10B C10 H10A 109.5 . . ?
H10C C10 O2 109.5 . . ?
H10C C10 H10A 109.5 . . ?
H10C C10 H10B 109.5 . . ?

loop_
_geom_bond_atom_site_label_1
_geom_bond_atom_site_label_2
_geom_bond_distance
_geom_bond_site_symmetry_2
_geom_bond_publ_flag
Zn1 N2 1.938(2) . ?
Zn1 N2 1.938(2) 2_676 ?
Zn1 N5 1.954(2) 2_676 ?
Zn1 N5 1.954(2) . ?
Zn1 N4 1.958(2) 2_676 ?
Zn1 N4 1.958(2) . ?
S1 C1 1.675(3) . ?
O1 C2 1.358(3) . ?
O1 C1 1.375(3) . ?
N2 N1 1.384(3) . ?
N2 C1 1.331(3) . ?
N1 C2 1.291(4) . ?
N5 H5A 0.94(4) . ?
N5 H5B 0.88(5) . ?
N5 C9 1.483(4) . ?
N4 H4A 0.92(5) . ?
N4 H4B 0.94(5) . ?
N4 C8 1.486(4) . ?
C3 C4 1.386(4) . ?
C3 C7 1.382(4) . ?
C3 C2 1.457(4) . ?
C4 H4 1.04(4) . ?
C4 C5 1.391(4) . ?
C5 H5 1.05(5) . ?
C5 N3 1.322(5) . ?
N3 C6 1.332(5) . ?
C6 H6 1.02(5) . ?
C6 C7 1.389(5) . ?
C7 H7 1.03(5) . ?
C8 H8A 1.12(5) . ?
C8 H8B 1.04(5) . ?
C8 C9 1.507(5) . ?
C9 H9A 1.10(4) . ?
C9 H9B 1.08(5) . ?
O2 H2 0.8400 . ?
O2 C10 1.393(17) . ?
C10 H10A 0.9800 . ?
C10 H10B 0.9800 . ?
C10 H10C 0.9800 . ?

loop_
_geom_torsion_atom_site_label_1
_geom_torsion_atom_site_label_2
_geom_torsion_atom_site_label_3
_geom_torsion_atom_site_label_4
_geom_torsion
_geom_torsion_site_symmetry_1
_geom_torsion_site_symmetry_2
_geom_torsion_site_symmetry_3
_geom_torsion_site_symmetry_4
_geom_torsion_publ_flag
Zn1 N2 N1 C2 179.0(2) . . . . ?
Zn1 N2 N1 C2 179.0(2) 2_676 . . . ?
Zn1 N2 C1 S1 1.5(3) . . . . ?
Zn1 N2 C1 S1 1.5(3) 2_676 . . . ?
Zn1 N2 C1 O1 -178.9(2) . . . . ?
Zn1 N2 C1 O1 -178.9(2) 2_676 . . . ?
Zn1 N5 C9 C8 -39.60(19) . . . . ?
Zn1 N5 C9 C8 -39.60(19) 2_676 . . . ?
Zn1 N4 C8 C9 -39.08(18) . . . . ?
Zn1 N4 C8 C9 -39.08(18) 2_676 . . . ?
S1 C1 O1 C2 179.0(2) . . . . ?
S1 C1 N2 N1 -178.6(2) . . . . ?
O1 C2 N1 N2 0.5(2) . . . . ?
O1 C2 C3 C4 6.4(3) . . . . ?
O1 C2 C3 C7 -174.2(3) . . . . ?
O1 C1 N2 N1 0.9(2) . . . . ?
N2 N1 C2 C3 178.44(19) . . . . ?
N1 C2 C3 C4 -171.4(3) . . . . ?
N1 C2 C3 C7 8.0(4) . . . . ?
N5 C9 C8 N4 51.1(2) . . . . ?
C3 C4 C5 N3 0.0(4) . . . . ?
C3 C7 C6 N3 0.5(4) . . . . ?
C4 C5 N3 C6 2.4(5) . . . . ?
C5 N3 C6 C7 -2.7(4) . . . . ?

loop_
_restr_U_iso_atom_site_label
_restr_U_iso_weight_param
H5A 0.0200
H5B 0.0200
H4A 0.0200
H4B 0.0200
H4 0.1000
H5 0.1000
H6 0.1000
H7 0.1000
H8A 0.0200
H9A 0.0200
H9B 0.0200
O2 0.0100

loop_
_restr_U_similar_atom_site_label_1
_restr_U_similar_atom_site_label_2
_restr_U_similar_weight_param
O2 C10 0.0040
